data_4313672
loop_
_publ_author_name
'Curtis P. Berlinguette'
'Jos\'e Ram\'on Gal\'an-Mascar\'os'
'Kim R. Dunbar'

_publ_section_title
;
 Recognition of Topological Isomerism: Synthesis, Structure, and Magnetic
 Properties of Two Pentanuclear High-Spin Molecules of the Type
 [NiII(N-N)2]3[FeIII(CN)6]2
;
_journal_name_full 'Inorganic Chemistry'
_journal_page_first 3416
_journal_page_last 3422
_journal_paper_doi 10.1021/ic0205031
_journal_volume 42
_journal_year 2003
_chemical_formula_sum 'C108 H124 Fe2 N24 Ni3 O14'
_chemical_formula_weight 2270.14
_chemical_name_systematic
;
   ?
;
_space_group_IT_number 14
_symmetry_cell_setting monoclinic
_symmetry_space_group_name_Hall '-P 2ybc'
_symmetry_space_group_name_H-M 'P 1 21/c 1'
_atom_sites_solution_hydrogens geom
_atom_sites_solution_primary direct
_atom_sites_solution_secondary difmap
_audit_creation_method SHELXL-97
_cell_angle_alpha 90.00
_cell_angle_beta 98.68(3)
_cell_angle_gamma 90.00
_cell_formula_units_Z 8
_cell_length_a 19.531(4)
_cell_length_b 24.895(5)
_cell_length_c 24.522(5)
_cell_measurement_temperature 110(2)
_cell_volume 11787(4)
_computing_structure_refinement 'SHELXL-97 (Sheldrick, 1997)'
_computing_structure_solution 'SIR97 (Giacovazzo et al., 1997)'
_diffrn_ambient_temperature 110(2)
_diffrn_measured_fraction_theta_full 0.978
_diffrn_measured_fraction_theta_max 0.978
_diffrn_radiation_monochromator graphite
_diffrn_radiation_source 'fine-focus sealed tube'
_diffrn_radiation_type MoK\a
_diffrn_radiation_wavelength 0.71073
_diffrn_reflns_av_R_equivalents 0.2764
_diffrn_reflns_av_sigmaI/netI 0.6633
_diffrn_reflns_limit_h_max 25
_diffrn_reflns_limit_h_min -25
_diffrn_reflns_limit_k_max 32
_diffrn_reflns_limit_k_min -33
_diffrn_reflns_limit_l_max 23
_diffrn_reflns_limit_l_min -32
_diffrn_reflns_number 95305
_diffrn_reflns_theta_full 28.28
_diffrn_reflns_theta_max 28.28
_diffrn_reflns_theta_min 1.05
_exptl_absorpt_coefficient_mu 0.778
_exptl_crystal_density_diffrn 1.279
_exptl_crystal_density_method 'not measured'
_exptl_crystal_F_000 4752
_refine_diff_density_max 0.729
_refine_diff_density_min -0.554
_refine_diff_density_rms 0.140
_refine_ls_extinction_coef 0.00438(16)
_refine_ls_extinction_expression Fc^*^=kFc[1+0.001xFc^2^\l^3^/sin(2\q)]^-1/4^
_refine_ls_extinction_method SHELXL
_refine_ls_goodness_of_fit_ref 1.086
_refine_ls_hydrogen_treatment mixed
_refine_ls_matrix_type full
_refine_ls_number_parameters 783
_refine_ls_number_reflns 28608
_refine_ls_number_restraints 0
_refine_ls_restrained_S_all 1.086
_refine_ls_R_factor_all 0.3582
_refine_ls_R_factor_gt 0.0774
_refine_ls_shift/su_max 0.725
_refine_ls_shift/su_mean 0.037
_refine_ls_structure_factor_coef Fsqd
_refine_ls_weighting_details 'calc w=1/[\s^2^(Fo^2^)+(0.0904P)^2^+0.0000P] where P=(Fo^2^+2Fc^2^)/3'
_refine_ls_weighting_scheme calc
_refine_ls_wR_factor_gt 0.1651
_refine_ls_wR_factor_ref 0.2750
_reflns_number_gt 5476
_reflns_number_total 28608
_reflns_threshold_expression >4sigma(I)
_cod_data_source_file ic0205031_1.cif
_cod_data_source_block '[Ni(tmphen)2]3[Fe(CN)6]2(1)*11H2O'
_cod_database_code 4313672

loop_
_symmetry_equiv_pos_as_xyz
'x, y, z'
'-x, y+1/2, -z+1/2'
'-x, -y, -z'
'x, -y-1/2, z-1/2'

loop_
_atom_site_label
_atom_site_type_symbol
_atom_site_fract_x
_atom_site_fract_y
_atom_site_fract_z
_atom_site_U_iso_or_equiv
_atom_site_adp_type
_atom_site_occupancy
_atom_site_symmetry_multiplicity
_atom_site_calc_flag
_atom_site_refinement_flags
_atom_site_disorder_assembly
_atom_site_disorder_group
Ni1 Ni 0.36164(6) 1.04793(5) 0.15543(5) 0.0344(4) Uani 1 1 d . . .
Ni2 Ni 0.29176(6) 0.87653(5) 0.34009(6) 0.0458(4) Uani 1 1 d . . .
Ni3 Ni 0.06161(6) 0.87653(6) 0.12244(6) 0.0492(4) Uani 1 1 d . . .
Fe1 Fe 0.31922(7) 0.84859(5) 0.13950(6) 0.0402(4) Uani 1 1 d . . .
Fe2 Fe 0.14992(6) 1.03089(6) 0.25036(6) 0.0434(4) Uani 1 1 d . . .
N1 N 0.4346(3) 1.0522(3) 0.1019(3) 0.0327(19) Uiso 1 1 d . . .
N2 N 0.3078(4) 1.0910(3) 0.0905(3) 0.0341(19) Uiso 1 1 d . . .
N3 N 0.4039(3) 1.1203(3) 0.1898(3) 0.0305(18) Uiso 1 1 d . . .
N4 N 0.4372(3) 1.0204(3) 0.2192(3) 0.0331(19) Uiso 1 1 d . . .
N5 N 0.3661(4) 0.9341(3) 0.3675(3) 0.042(2) Uiso 1 1 d . . .
N6 N 0.3750(4) 0.8288(4) 0.3752(3) 0.056(2) Uiso 1 1 d . . .
N7 N 0.2548(4) 0.8666(3) 0.4141(4) 0.054(2) Uiso 1 1 d . . .
N8 N 0.2231(4) 0.8125(3) 0.3220(4) 0.054(2) Uiso 1 1 d . . .
N9 N 0.0699(4) 0.8972(3) 0.0420(3) 0.044(2) Uiso 1 1 d . . .
N10 N -0.0345(4) 0.9106(3) 0.0966(4) 0.057(2) Uiso 1 1 d . . .
N11 N 0.0160(4) 0.8023(3) 0.0969(3) 0.047(2) Uiso 1 1 d . . .
N12 N 0.0349(4) 0.8490(3) 0.1964(4) 0.050(2) Uiso 1 1 d . . .
N121 N 0.3085(5) 0.7291(4) 0.1652(4) 0.077(3) Uiso 1 1 d . . .
N122 N 0.4793(4) 0.8486(3) 0.1462(4) 0.060(3) Uiso 1 1 d . . .
N123 N 0.3044(4) 0.8206(3) 0.0163(4) 0.062(3) Uiso 1 1 d . . .
N124 N 0.1595(4) 0.8488(3) 0.1340(3) 0.044(2) Uiso 1 1 d . . .
N125 N 0.3225(4) 0.8714(3) 0.2631(3) 0.040(2) Uiso 1 1 d . . .
N126 N 0.3319(3) 0.9720(3) 0.1268(3) 0.035(2) Uiso 1 1 d . . .
N131 N 0.0111(6) 1.0151(5) 0.2938(5) 0.109(4) Uiso 1 1 d . . .
N132 N 0.1013(4) 1.1315(4) 0.1832(4) 0.059(3) Uiso 1 1 d . . .
N133 N 0.2107(4) 1.1007(3) 0.3473(4) 0.061(3) Uiso 1 1 d . . .
N134 N 0.0965(4) 0.9470(3) 0.1596(3) 0.044(2) Uiso 1 1 d . . .
N135 N 0.2194(4) 0.9323(3) 0.3125(3) 0.044(2) Uiso 1 1 d . . .
N136 N 0.2841(4) 1.0481(3) 0.2004(3) 0.0350(19) Uiso 1 1 d . . .
C1 C 0.4993(5) 1.0332(4) 0.1083(4) 0.042(3) Uiso 1 1 d . . .
H1 H 0.5157 1.0149 0.1407 0.050 Uiso 1 1 calc . . .
C2 C 0.5433(5) 1.0390(4) 0.0692(4) 0.047(3) Uiso 1 1 d . . .
C3 C 0.5226(5) 1.0663(4) 0.0226(4) 0.049(3) Uiso 1 1 d . . .
C4 C 0.4555(5) 1.0891(4) 0.0132(4) 0.051(3) Uiso 1 1 d . . .
C5 C 0.4269(5) 1.1193(4) -0.0344(5) 0.058(3) Uiso 1 1 d . . .
H5 H 0.4530 1.1244 -0.0627 0.070 Uiso 1 1 calc . . .
C6 C 0.3631(6) 1.1406(4) -0.0390(5) 0.064(3) Uiso 1 1 d . . .
H6 H 0.3468 1.1603 -0.0705 0.077 Uiso 1 1 calc . . .
C7 C 0.3174(5) 1.1343(4) 0.0035(4) 0.054(3) Uiso 1 1 d . . .
C8 C 0.2506(6) 1.1576(4) 0.0021(5) 0.063(3) Uiso 1 1 d . . .
C9 C 0.2156(5) 1.1474(4) 0.0441(4) 0.052(3) Uiso 1 1 d . . .
C10 C 0.2444(5) 1.1142(4) 0.0880(4) 0.044(3) Uiso 1 1 d . . .
H10 H 0.2190 1.1078 0.1165 0.053 Uiso 1 1 calc . . .
C11 C 0.3427(4) 1.1026(4) 0.0495(4) 0.037(2) Uiso 1 1 d . . .
C12 C 0.4134(5) 1.0797(4) 0.0556(4) 0.038(2) Uiso 1 1 d . . .
C13 C 0.6166(5) 1.0182(4) 0.0840(5) 0.071(4) Uiso 1 1 d . . .
H13A H 0.6265 0.9935 0.0561 0.106 Uiso 1 1 calc R . .
H13B H 0.6213 1.0001 0.1190 0.106 Uiso 1 1 calc R . .
H13C H 0.6485 1.0477 0.0863 0.106 Uiso 1 1 calc R . .
C14 C 0.5700(5) 1.0754(4) -0.0219(5) 0.070(4) Uiso 1 1 d . . .
H14A H 0.5938 1.1090 -0.0154 0.105 Uiso 1 1 calc R . .
H14B H 0.5423 1.0759 -0.0578 0.105 Uiso 1 1 calc R . .
H14C H 0.6032 1.0467 -0.0203 0.105 Uiso 1 1 calc R . .
C15 C 0.2221(6) 1.1920(5) -0.0467(5) 0.095(4) Uiso 1 1 d . . .
H15A H 0.1961 1.2212 -0.0345 0.143 Uiso 1 1 calc R . .
H15B H 0.1925 1.1707 -0.0730 0.143 Uiso 1 1 calc R . .
H15C H 0.2597 1.2060 -0.0635 0.143 Uiso 1 1 calc R . .
C16 C 0.1456(6) 1.1709(5) 0.0484(5) 0.086(4) Uiso 1 1 d . . .
H16A H 0.1498 1.2091 0.0536 0.129 Uiso 1 1 calc R . .
H16B H 0.1280 1.1552 0.0792 0.129 Uiso 1 1 calc R . .
H16C H 0.1144 1.1635 0.0151 0.129 Uiso 1 1 calc R . .
C21 C 0.3852(5) 1.1699(4) 0.1762(4) 0.046(3) Uiso 1 1 d . . .
H21 H 0.3432 1.1747 0.1534 0.056 Uiso 1 1 calc . . .
C22 C 0.4241(5) 1.2163(4) 0.1937(4) 0.051(3) Uiso 1 1 d . . .
C23 C 0.4853(5) 1.2094(4) 0.2286(4) 0.055(3) Uiso 1 1 d . . .
C24 C 0.5071(5) 1.1562(4) 0.2440(4) 0.045(3) Uiso 1 1 d . . .
C25 C 0.5693(5) 1.1444(4) 0.2805(5) 0.059(3) Uiso 1 1 d . . .
H25 H 0.5982 1.1722 0.2951 0.071 Uiso 1 1 calc . . .
C26 C 0.5866(5) 1.0928(4) 0.2942(4) 0.052(3) Uiso 1 1 d . . .
H26 H 0.6284 1.0860 0.3168 0.063 Uiso 1 1 calc . . .
C27 C 0.5440(5) 1.0494(4) 0.2756(4) 0.040(3) Uiso 1 1 d . . .
C28 C 0.5597(5) 0.9940(4) 0.2888(4) 0.044(3) Uiso 1 1 d . . .
C29 C 0.5124(5) 0.9560(4) 0.2702(4) 0.039(2) Uiso 1 1 d . . .
C30 C 0.4517(5) 0.9712(4) 0.2345(4) 0.041(3) Uiso 1 1 d . . .
H30 H 0.4204 0.9444 0.2211 0.049 Uiso 1 1 calc . . .
C31 C 0.4824(5) 1.0595(4) 0.2402(4) 0.040(3) Uiso 1 1 d . . .
C32 C 0.4638(5) 1.1136(4) 0.2230(4) 0.038(2) Uiso 1 1 d . . .
C33 C 0.3927(5) 1.2711(4) 0.1783(4) 0.064(3) Uiso 1 1 d . . .
H33A H 0.3894 1.2911 0.2112 0.096 Uiso 1 1 calc R . .
H33B H 0.3473 1.2666 0.1575 0.096 Uiso 1 1 calc R . .
H33C H 0.4215 1.2901 0.1564 0.096 Uiso 1 1 calc R . .
C34 C 0.5330(6) 1.2559(4) 0.2470(5) 0.076(4) Uiso 1 1 d . . .
H34A H 0.5171 1.2874 0.2263 0.113 Uiso 1 1 calc R . .
H34B H 0.5791 1.2473 0.2408 0.113 Uiso 1 1 calc R . .
H34C H 0.5330 1.2625 0.2856 0.113 Uiso 1 1 calc R . .
C35 C 0.6278(5) 0.9781(4) 0.3237(4) 0.056(3) Uiso 1 1 d . . .
H35A H 0.6219 0.9772 0.3618 0.085 Uiso 1 1 calc R . .
H35B H 0.6628 1.0039 0.3186 0.085 Uiso 1 1 calc R . .
H35C H 0.6415 0.9432 0.3126 0.085 Uiso 1 1 calc R . .
C36 C 0.5218(5) 0.8970(4) 0.2842(4) 0.051(3) Uiso 1 1 d . . .
H36A H 0.5604 0.8832 0.2686 0.077 Uiso 1 1 calc R . .
H36B H 0.4806 0.8778 0.2693 0.077 Uiso 1 1 calc R . .
H36C H 0.5302 0.8927 0.3235 0.077 Uiso 1 1 calc R . .
C41 C 0.3621(5) 0.9878(4) 0.3609(4) 0.045(3) Uiso 1 1 d . . .
H41 H 0.3211 1.0021 0.3424 0.054 Uiso 1 1 calc . . .
C42 C 0.4157(5) 1.0238(4) 0.3803(4) 0.046(3) Uiso 1 1 d . . .
C43 C 0.4764(5) 1.0022(4) 0.4100(4) 0.045(3) Uiso 1 1 d . . .
C44 C 0.4820(5) 0.9470(4) 0.4173(4) 0.044(3) Uiso 1 1 d . . .
C45 C 0.5439(6) 0.9192(5) 0.4450(5) 0.066(3) Uiso 1 1 d . . .
H45 H 0.5820 0.9392 0.4608 0.080 Uiso 1 1 calc . . .
C46 C 0.5464(5) 0.8651(4) 0.4479(5) 0.061(3) Uiso 1 1 d . . .
H46 H 0.5863 0.8492 0.4665 0.073 Uiso 1 1 calc . . .
C47 C 0.4909(6) 0.8312(5) 0.4239(5) 0.061(3) Uiso 1 1 d . . .
C48 C 0.4917(6) 0.7736(5) 0.4262(5) 0.068(3) Uiso 1 1 d . . .
C49 C 0.4355(7) 0.7465(5) 0.4033(5) 0.081(4) Uiso 1 1 d . . .
C50 C 0.3758(6) 0.7748(5) 0.3765(5) 0.066(3) Uiso 1 1 d . . .
H50 H 0.3373 0.7557 0.3600 0.080 Uiso 1 1 calc . . .
C51 C 0.4299(5) 0.8569(4) 0.3978(4) 0.045(3) Uiso 1 1 d . . .
C52 C 0.4281(5) 0.9145(4) 0.3940(4) 0.047(3) Uiso 1 1 d . . .
C53 C 0.4042(5) 1.0819(4) 0.3701(4) 0.060(3) Uiso 1 1 d . . .
H53A H 0.4092 1.1006 0.4046 0.090 Uiso 1 1 calc R . .
H53B H 0.3584 1.0875 0.3505 0.090 Uiso 1 1 calc R . .
H53C H 0.4377 1.0952 0.3485 0.090 Uiso 1 1 calc R . .
C54 C 0.5336(5) 1.0406(4) 0.4325(4) 0.067(3) Uiso 1 1 d . . .
H54A H 0.5534 1.0559 0.4025 0.101 Uiso 1 1 calc R . .
H54B H 0.5687 1.0216 0.4566 0.101 Uiso 1 1 calc R . .
H54C H 0.5150 1.0688 0.4526 0.101 Uiso 1 1 calc R . .
C55 C 0.5554(6) 0.7446(5) 0.4557(5) 0.086(4) Uiso 1 1 d . . .
H55A H 0.5433 0.7251 0.4866 0.128 Uiso 1 1 calc R . .
H55B H 0.5907 0.7704 0.4684 0.128 Uiso 1 1 calc R . .
H55C H 0.5723 0.7201 0.4306 0.128 Uiso 1 1 calc R . .
C56 C 0.4295(7) 0.6838(5) 0.4042(6) 0.110(5) Uiso 1 1 d . . .
H56A H 0.4666 0.6683 0.3880 0.164 Uiso 1 1 calc R . .
H56B H 0.3860 0.6731 0.3836 0.164 Uiso 1 1 calc R . .
H56C H 0.4322 0.6717 0.4416 0.164 Uiso 1 1 calc R . .
C61 C 0.2704(5) 0.8932(4) 0.4601(5) 0.064(3) Uiso 1 1 d . . .
H61 H 0.2987 0.9232 0.4597 0.076 Uiso 1 1 calc . . .
C62 C 0.2470(6) 0.8796(5) 0.5118(5) 0.075(4) Uiso 1 1 d . . .
C63 C 0.2035(6) 0.8347(5) 0.5107(5) 0.069(4) Uiso 1 1 d . . .
C64 C 0.1861(6) 0.8062(5) 0.4643(5) 0.063(3) Uiso 1 1 d . . .
C65 C 0.1395(6) 0.7612(5) 0.4578(5) 0.077(4) Uiso 1 1 d . . .
H65 H 0.1229 0.7483 0.4890 0.093 Uiso 1 1 calc . . .
C66 C 0.1190(6) 0.7372(5) 0.4104(5) 0.073(4) Uiso 1 1 d . . .
H66 H 0.0870 0.7094 0.4093 0.088 Uiso 1 1 calc . . .
C67 C 0.1443(6) 0.7524(5) 0.3586(5) 0.063(3) Uiso 1 1 d . . .
C68 C 0.1278(6) 0.7277(5) 0.3077(5) 0.068(3) Uiso 1 1 d . . .
C69 C 0.1564(6) 0.7459(5) 0.2642(5) 0.073(4) Uiso 1 1 d . . .
C70 C 0.2031(6) 0.7896(5) 0.2743(5) 0.067(3) Uiso 1 1 d . . .
H70 H 0.2212 0.8033 0.2442 0.080 Uiso 1 1 calc . . .
C71 C 0.2113(5) 0.8230(4) 0.4148(4) 0.051(3) Uiso 1 1 d . . .
C72 C 0.1928(5) 0.7955(4) 0.3646(5) 0.055(3) Uiso 1 1 d . . .
C73 C 0.2707(7) 0.9151(6) 0.5616(6) 0.117(5) Uiso 1 1 d . . .
H73A H 0.3027 0.8956 0.5879 0.176 Uiso 1 1 calc R . .
H73B H 0.2313 0.9256 0.5782 0.176 Uiso 1 1 calc R . .
H73C H 0.2930 0.9465 0.5500 0.176 Uiso 1 1 calc R . .
C74 C 0.1785(6) 0.8171(5) 0.5653(5) 0.096(4) Uiso 1 1 d . . .
H74A H 0.1290 0.8203 0.5614 0.144 Uiso 1 1 calc R . .
H74B H 0.1994 0.8398 0.5949 0.144 Uiso 1 1 calc R . .
H74C H 0.1918 0.7805 0.5733 0.144 Uiso 1 1 calc R . .
C75 C 0.0801(6) 0.6784(5) 0.2998(5) 0.098(5) Uiso 1 1 d . . .
H75A H 0.0443 0.6843 0.2690 0.147 Uiso 1 1 calc R . .
H75B H 0.0596 0.6727 0.3325 0.147 Uiso 1 1 calc R . .
H75C H 0.1067 0.6473 0.2929 0.147 Uiso 1 1 calc R . .
C76 C 0.1415(6) 0.7200(5) 0.2072(5) 0.093(4) Uiso 1 1 d . . .
H76A H 0.1635 0.6855 0.2081 0.140 Uiso 1 1 calc R . .
H76B H 0.1593 0.7426 0.1808 0.140 Uiso 1 1 calc R . .
H76C H 0.0924 0.7158 0.1969 0.140 Uiso 1 1 calc R . .
C81 C 0.1208(5) 0.8888(4) 0.0123(4) 0.043(3) Uiso 1 1 d . . .
H81 H 0.1612 0.8731 0.0305 0.052 Uiso 1 1 calc . . .
C82 C 0.1191(5) 0.9011(4) -0.0432(4) 0.050(3) Uiso 1 1 d . . .
C83 C 0.0610(6) 0.9251(4) -0.0725(5) 0.058(3) Uiso 1 1 d . . .
C84 C 0.0058(5) 0.9334(4) -0.0437(5) 0.056(3) Uiso 1 1 d . . .
C85 C -0.0586(6) 0.9596(4) -0.0687(5) 0.067(3) Uiso 1 1 d . . .
H85 H -0.0636 0.9709 -0.1052 0.080 Uiso 1 1 calc . . .
C86 C -0.1101(5) 0.9672(4) -0.0392(5) 0.060(3) Uiso 1 1 d . . .
H86 H -0.1506 0.9833 -0.0564 0.073 Uiso 1 1 calc . . .
C87 C -0.1064(5) 0.9525(4) 0.0147(5) 0.053(3) Uiso 1 1 d . . .
C88 C -0.1600(6) 0.9586(5) 0.0477(5) 0.073(4) Uiso 1 1 d . . .
C89 C -0.1508(6) 0.9418(4) 0.0999(5) 0.066(3) Uiso 1 1 d . . .
C90 C -0.0866(6) 0.9170(5) 0.1245(5) 0.074(4) Uiso 1 1 d . . .
H90 H -0.0819 0.9053 0.1609 0.088 Uiso 1 1 calc . . .
C91 C -0.0445(5) 0.9282(4) 0.0440(5) 0.052(3) Uiso 1 1 d . . .
C92 C 0.0119(5) 0.9195(4) 0.0130(4) 0.051(3) Uiso 1 1 d . . .
C93 C 0.1834(6) 0.8900(5) -0.0709(5) 0.076(4) Uiso 1 1 d . . .
H93A H 0.1691 0.8763 -0.1074 0.114 Uiso 1 1 calc R . .
H93B H 0.2123 0.8641 -0.0495 0.114 Uiso 1 1 calc R . .
H93C H 0.2088 0.9228 -0.0729 0.114 Uiso 1 1 calc R . .
C94 C 0.0545(6) 0.9425(4) -0.1313(4) 0.071(4) Uiso 1 1 d . . .
H94A H 0.0963 0.9338 -0.1455 0.107 Uiso 1 1 calc R . .
H94B H 0.0471 0.9806 -0.1335 0.107 Uiso 1 1 calc R . .
H94C H 0.0161 0.9244 -0.1525 0.107 Uiso 1 1 calc R . .
C95 C -0.2269(6) 0.9880(5) 0.0202(5) 0.099(5) Uiso 1 1 d . . .
H95A H -0.2623 0.9844 0.0432 0.148 Uiso 1 1 calc R . .
H95B H -0.2427 0.9723 -0.0152 0.148 Uiso 1 1 calc R . .
H95C H -0.2170 1.0253 0.0157 0.148 Uiso 1 1 calc R . .
C96 C -0.2061(7) 0.9484(5) 0.1379(5) 0.103(5) Uiso 1 1 d . . .
H96A H -0.2135 0.9860 0.1439 0.155 Uiso 1 1 calc R . .
H96B H -0.1907 0.9311 0.1726 0.155 Uiso 1 1 calc R . .
H96C H -0.2487 0.9323 0.1209 0.155 Uiso 1 1 calc R . .
C101 C 0.0057(5) 0.7784(4) 0.0488(4) 0.046(3) Uiso 1 1 d . . .
H101 H 0.0227 0.7956 0.0200 0.055 Uiso 1 1 calc . . .
C102 C -0.0278(5) 0.7300(4) 0.0367(4) 0.046(3) Uiso 1 1 d . . .
C103 C -0.0587(5) 0.7061(4) 0.0758(5) 0.055(3) Uiso 1 1 d . . .
C104 C -0.0534(5) 0.7312(4) 0.1274(5) 0.061(3) Uiso 1 1 d . . .
C105 C -0.0839(6) 0.7103(5) 0.1735(5) 0.077(4) Uiso 1 1 d . . .
H105 H -0.1104 0.6791 0.1687 0.092 Uiso 1 1 calc . . .
C106 C -0.0751(6) 0.7344(5) 0.2222(6) 0.085(4) Uiso 1 1 d . . .
H106 H -0.0966 0.7197 0.2501 0.102 Uiso 1 1 calc . . .
C107 C -0.0338(6) 0.7826(5) 0.2346(5) 0.065(3) Uiso 1 1 d . . .
C108 C -0.0205(6) 0.8075(5) 0.2840(5) 0.066(3) Uiso 1 1 d . . .
C109 C 0.0213(5) 0.8513(4) 0.2916(5) 0.058(3) Uiso 1 1 d . . .
C110 C 0.0472(5) 0.8699(4) 0.2446(5) 0.062(3) Uiso 1 1 d . . .
H110 H 0.0759 0.8999 0.2489 0.075 Uiso 1 1 calc . . .
C111 C -0.0043(5) 0.8038(4) 0.1900(5) 0.058(3) Uiso 1 1 d . . .
C112 C -0.0136(5) 0.7778(4) 0.1373(5) 0.057(3) Uiso 1 1 d . . .
C113 C -0.0336(5) 0.7086(4) -0.0204(4) 0.066(3) Uiso 1 1 d . . .
H11A H -0.0091 0.6751 -0.0200 0.099 Uiso 1 1 calc R . .
H11B H -0.0138 0.7338 -0.0432 0.099 Uiso 1 1 calc R . .
H11C H -0.0815 0.7029 -0.0350 0.099 Uiso 1 1 calc R . .
C114 C -0.0963(6) 0.6538(5) 0.0642(5) 0.083(4) Uiso 1 1 d . . .
H11G H -0.0936 0.6427 0.0271 0.124 Uiso 1 1 calc R . .
H11H H -0.1440 0.6584 0.0685 0.124 Uiso 1 1 calc R . .
H11I H -0.0755 0.6270 0.0895 0.124 Uiso 1 1 calc R . .
C115 C -0.0526(7) 0.7849(5) 0.3331(5) 0.105(5) Uiso 1 1 d . . .
H11J H -0.0526 0.8123 0.3607 0.157 Uiso 1 1 calc R . .
H11K H -0.0257 0.7548 0.3487 0.157 Uiso 1 1 calc R . .
H11L H -0.0992 0.7735 0.3205 0.157 Uiso 1 1 calc R . .
C116 C 0.0390(6) 0.8814(5) 0.3461(5) 0.079(4) Uiso 1 1 d . . .
H11D H -0.0012 0.9003 0.3539 0.119 Uiso 1 1 calc R . .
H11E H 0.0755 0.9066 0.3434 0.119 Uiso 1 1 calc R . .
H11F H 0.0538 0.8563 0.3752 0.119 Uiso 1 1 calc R . .
C121 C 0.3146(5) 0.7746(4) 0.1551(4) 0.050(3) Uiso 1 1 d . . .
C122 C 0.4183(5) 0.8475(4) 0.1436(4) 0.045(3) Uiso 1 1 d . . .
C123 C 0.3106(5) 0.8315(4) 0.0630(5) 0.049(3) Uiso 1 1 d . . .
C124 C 0.2198(5) 0.8485(4) 0.1354(4) 0.043(3) Uiso 1 1 d . . .
C125 C 0.3242(4) 0.8639(3) 0.2174(4) 0.034(2) Uiso 1 1 d . . .
C126 C 0.3238(4) 0.9250(4) 0.1282(4) 0.033(2) Uiso 1 1 d . . .
C131 C 0.0641(6) 1.0233(5) 0.2780(5) 0.070(4) Uiso 1 1 d . . .
C132 C 0.1171(5) 1.0937(4) 0.2089(4) 0.047(3) Uiso 1 1 d . . .
C133 C 0.1865(5) 1.0740(4) 0.3104(4) 0.047(3) Uiso 1 1 d . . .
C134 C 0.1162(5) 0.9802(4) 0.1914(4) 0.039(3) Uiso 1 1 d . . .
C135 C 0.1895(5) 0.9688(4) 0.2903(4) 0.041(3) Uiso 1 1 d . . .
C136 C 0.2350(4) 1.0409(3) 0.2206(4) 0.033(2) Uiso 1 1 d . . .
O1 O -0.2134(4) 0.7066(3) 0.3142(4) 0.087(3) Uiso 1 1 d . A 1
O2 O 0.2876(11) 0.1766(10) 0.4269(10) 0.110(8) Uiso 0.50 1 d P B 2
O3 O -0.2136(15) 0.8009(13) 0.3861(13) 0.123(12) Uiso 0.40 1 d P C 3
O4 O 0.2828(8) 0.3250(6) 0.0210(7) 0.104(5) Uiso 0.60 1 d P D 4
O5 O -0.3756(7) 0.8435(6) 0.1811(6) 0.062(4) Uiso 0.50 1 d P E 5
O6 O 0.7450(9) 1.1323(7) 0.2830(8) 0.104(6) Uiso 0.50 1 d P F 6
O7 O -0.409(2) 0.7249(14) 0.1510(17) 0.081(12) Uiso 0.25 1 d P G 7
O8 O 0.4177(18) 0.7084(15) 0.0528(14) 0.116(12) Uiso 0.40 1 d P H 8
O9 O -0.286(2) 0.970(2) 0.492(2) 0.110(17) Uiso 0.20 1 d P I 9
O10 O -0.141(2) 1.0147(19) 0.2672(18) 0.103(15) Uiso 0.20 1 d P J 10
O11 O 0.074(4) 0.576(3) 0.082(3) 0.12(3) Uiso 0.15 1 d P K 11
O12 O -0.3619(15) 0.7431(11) 0.1374(13) 0.080(9) Uiso 0.30 1 d P L 12
O13 O -0.099(3) 0.9370(19) 0.424(2) 0.108(17) Uiso 0.20 1 d P M 13
O15 O -0.3724(16) 0.9020(14) 0.1857(13) 0.118(11) Uiso 0.30 1 d P N 14
O16 O -0.2182(18) 0.8351(14) 0.2320(15) 0.102(12) Uiso 0.25 1 d P O 16
O17 O -0.0508(15) 1.0728(12) 0.4826(13) 0.108(10) Uiso 0.30 1 d P P 17
O18 O 0.390(2) 0.6931(19) 0.044(2) 0.090(15) Uiso 0.25 1 d P Q 18
O19 O -0.224(3) 0.9682(19) 0.549(2) 0.109(16) Uiso 0.20 1 d P R 19
O20 O 0.771(2) 1.0664(17) 0.1947(17) 0.090(14) Uiso 0.20 1 d P S 20
O21 O 0.288(2) 1.1419(19) 0.4520(19) 0.092(15) Uiso 0.20 1 d P T 21
O22 O 0.153(2) 1.1099(17) 0.6269(17) 0.088(14) Uiso 0.20 1 d P U 22
O23 O 0.476(2) 0.7411(15) 0.0749(16) 0.097(12) Uiso 0.25 1 d P V 23
O24 O 0.3946(17) 1.2860(15) 0.3291(14) 0.098(11) Uiso 0.25 1 d P W 24
O25 O 0.2671(12) 1.1954(9) 0.3986(10) 0.088(8) Uiso 0.40 1 d P X 25
O26 O 0.058(3) 0.917(2) 0.617(3) 0.079(15) Uiso 0.20 1 d P Y 26
O27 O 0.402(2) 0.6714(19) 0.087(2) 0.099(15) Uiso 0.20 1 d P Z 27
O28 O 0.3667(13) 0.7135(11) 0.0046(12) 0.076(8) Uiso 0.30 1 d P A 28
O29 O 0.0633(15) 1.0530(11) 0.5444(13) 0.086(9) Uiso 0.30 1 d P B 29
O30 O 0.1299(14) 1.0377(12) 0.7212(11) 0.091(9) Uiso 0.30 1 d P C 30
O31 O 0.2818(13) 1.0619(12) 0.5318(12) 0.078(9) Uiso 0.30 1 d P D 31
O32 O 0.2739(17) 1.1236(14) 0.7538(14) 0.060(10) Uiso 0.20 1 d P E 32
O33 O 0.723(3) 1.096(2) 0.195(2) 0.066(15) Uiso 0.15 1 d P F 33
O34 O 0.2165(13) 1.2168(11) 0.5946(11) 0.084(9) Uiso 0.40 1 d P G 34
O35 O 0.249(3) 1.181(2) 0.554(3) 0.092(19) Uiso 0.15 1 d P H 35
O36 O 0.080(2) 0.9592(19) 0.6308(19) 0.089(14) Uiso 0.20 1 d P I 36
O37 O 0.1246(12) 0.9970(10) 0.4328(11) 0.121(9) Uiso 0.40 1 d P J 37
O38 O 0.7221(15) 1.1323(13) 0.2210(14) 0.102(10) Uiso 0.30 1 d P K 38
O39 O 0.2741(17) 1.0578(13) 0.4713(15) 0.101(10) Uiso 0.30 1 d P L 39
O40 O 0.1508(11) 1.0018(9) 0.4847(10) 0.096(7) Uiso 0.40 1 d P M 40
O41 O 0.2011(19) 0.9565(15) 0.6882(15) 0.112(13) Uiso 0.25 1 d P N 41
O42 O -0.4353(19) 0.7303(13) 0.1193(17) 0.099(12) Uiso 0.30 1 d P O 42
O43 O -0.563(2) 0.7472(16) 0.0405(16) 0.060(11) Uiso 0.20 1 d P P 43
O44 O -0.398(3) 0.7221(18) 0.103(2) 0.087(15) Uiso 0.20 1 d P Q 44
O45 O -0.033(2) 1.0441(17) 0.3973(17) 0.067(11) Uiso 0.20 1 d P R 45
O46 O -0.2511(7) 0.6979(5) 0.2573(6) 0.090(4) Uiso 0.60 1 d P S 46
O47 O -0.063(3) 1.101(2) 0.351(3) 0.08(2) Uiso 0.15 1 d P T 47

loop_
_atom_site_aniso_label
_atom_site_aniso_U_11
_atom_site_aniso_U_22
_atom_site_aniso_U_33
_atom_site_aniso_U_23
_atom_site_aniso_U_13
_atom_site_aniso_U_12
Ni1 0.0248(6) 0.0274(7) 0.0527(9) 0.0021(7) 0.0111(6) 0.0006(5)
Ni2 0.0422(8) 0.0411(9) 0.0535(10) 0.0126(7) 0.0058(7) -0.0073(7)
Ni3 0.0279(7) 0.0701(10) 0.0497(10) 0.0046(8) 0.0066(7) -0.0130(7)
Fe1 0.0307(8) 0.0300(8) 0.0593(11) 0.0005(8) 0.0050(7) 0.0005(6)
Fe2 0.0262(7) 0.0541(10) 0.0523(11) 0.0030(8) 0.0139(7) 0.0077(7)

loop_
_atom_type_symbol
_atom_type_description
_atom_type_scat_dispersion_real
_atom_type_scat_dispersion_imag
_atom_type_scat_source
C C 0.0033 0.0016 'International Tables Vol C Tables 4.2.6.8 and 6.1.1.4'
H H 0.0000 0.0000 'International Tables Vol C Tables 4.2.6.8 and 6.1.1.4'
N N 0.0061 0.0033 'International Tables Vol C Tables 4.2.6.8 and 6.1.1.4'
O O 0.0106 0.0060 'International Tables Vol C Tables 4.2.6.8 and 6.1.1.4'
Fe Fe 0.3463 0.8444 'International Tables Vol C Tables 4.2.6.8 and 6.1.1.4'
Ni Ni 0.3393 1.1124 'International Tables Vol C Tables 4.2.6.8 and 6.1.1.4'

loop_
_geom_angle_atom_site_label_1
_geom_angle_atom_site_label_2
_geom_angle_atom_site_label_3
_geom_angle
_geom_angle_site_symmetry_1
_geom_angle_site_symmetry_3
_geom_angle_publ_flag
N136 Ni1 N2 94.8(3) . . ?
N136 Ni1 N126 89.5(3) . . ?
N2 Ni1 N126 97.4(3) . . ?
N136 Ni1 N1 173.5(3) . . ?
N2 Ni1 N1 78.7(3) . . ?
N126 Ni1 N1 91.0(3) . . ?
N136 Ni1 N4 95.5(3) . . ?
N2 Ni1 N4 164.0(3) . . ?
N126 Ni1 N4 94.9(3) . . ?
N1 Ni1 N4 90.9(3) . . ?
N136 Ni1 N3 93.5(3) . . ?
N2 Ni1 N3 89.3(3) . . ?
N126 Ni1 N3 172.4(3) . . ?
N1 Ni1 N3 86.8(3) . . ?
N4 Ni1 N3 78.0(3) . . ?
N135 Ni2 N125 91.2(3) . . ?
N135 Ni2 N7 93.3(3) . . ?
N125 Ni2 N7 169.0(3) . . ?
N135 Ni2 N8 93.4(3) . . ?
N125 Ni2 N8 91.4(3) . . ?
N7 Ni2 N8 78.3(3) . . ?
N135 Ni2 N5 93.1(3) . . ?
N125 Ni2 N5 93.0(3) . . ?
N7 Ni2 N5 96.8(3) . . ?
N8 Ni2 N5 172.1(3) . . ?
N135 Ni2 N6 171.1(3) . . ?
N125 Ni2 N6 91.5(3) . . ?
N7 Ni2 N6 85.6(3) . . ?
N8 Ni2 N6 95.0(3) . . ?
N5 Ni2 N6 78.3(3) . . ?
N124 Ni3 N9 90.6(3) . . ?
N124 Ni3 N134 89.2(3) . . ?
N9 Ni3 N134 98.2(3) . . ?
N124 Ni3 N12 97.1(3) . . ?
N9 Ni3 N12 168.7(3) . . ?
N134 Ni3 N12 90.3(3) . . ?
N124 Ni3 N10 169.1(3) . . ?
N9 Ni3 N10 78.7(3) . . ?
N134 Ni3 N10 90.6(3) . . ?
N12 Ni3 N10 93.8(3) . . ?
N124 Ni3 N11 95.2(3) . . ?
N9 Ni3 N11 91.5(3) . . ?
N134 Ni3 N11 169.3(3) . . ?
N12 Ni3 N11 79.6(3) . . ?
N10 Ni3 N11 86.8(3) . . ?
C123 Fe1 C121 89.0(4) . . ?
C123 Fe1 C126 94.5(4) . . ?
C121 Fe1 C126 176.5(4) . . ?
C123 Fe1 C124 90.6(4) . . ?
C121 Fe1 C124 86.1(4) . . ?
C126 Fe1 C124 93.6(4) . . ?
C123 Fe1 C122 89.3(4) . . ?
C121 Fe1 C122 93.1(4) . . ?
C126 Fe1 C122 87.3(4) . . ?
C124 Fe1 C122 179.1(4) . . ?
C123 Fe1 C125 177.4(4) . . ?
C121 Fe1 C125 89.4(4) . . ?
C126 Fe1 C125 87.1(4) . . ?
C124 Fe1 C125 87.2(4) . . ?
C122 Fe1 C125 92.9(4) . . ?
C133 Fe2 C132 90.4(4) . . ?
C133 Fe2 C131 91.6(5) . . ?
C132 Fe2 C131 91.6(4) . . ?
C133 Fe2 C135 89.1(4) . . ?
C132 Fe2 C135 175.7(4) . . ?
C131 Fe2 C135 92.7(4) . . ?
C133 Fe2 C136 88.6(4) . . ?
C132 Fe2 C136 86.1(4) . . ?
C131 Fe2 C136 177.7(5) . . ?
C135 Fe2 C136 89.6(4) . . ?
C133 Fe2 C134 174.6(4) . . ?
C132 Fe2 C134 94.9(4) . . ?
C131 Fe2 C134 89.0(4) . . ?
C135 Fe2 C134 85.6(4) . . ?
C136 Fe2 C134 91.0(4) . . ?
C1 N1 C12 116.6(8) . . ?
C1 N1 Ni1 129.3(6) . . ?
C12 N1 Ni1 114.1(6) . . ?
C11 N2 C10 116.2(8) . . ?
C11 N2 Ni1 115.8(6) . . ?
C10 N2 Ni1 127.5(6) . . ?
C21 N3 C32 117.2(8) . . ?
C21 N3 Ni1 128.7(6) . . ?
C32 N3 Ni1 113.1(6) . . ?
C30 N4 C31 117.6(8) . . ?
C30 N4 Ni1 128.3(6) . . ?
C31 N4 Ni1 113.1(6) . . ?
C41 N5 C52 116.1(8) . . ?
C41 N5 Ni2 128.4(6) . . ?
C52 N5 Ni2 115.6(6) . . ?
C51 N6 C50 120.7(9) . . ?
C51 N6 Ni2 113.6(7) . . ?
C50 N6 Ni2 125.7(8) . . ?
C61 N7 C71 116.9(9) . . ?
C61 N7 Ni2 129.2(8) . . ?
C71 N7 Ni2 113.7(7) . . ?
C70 N8 C72 116.8(9) . . ?
C70 N8 Ni2 128.3(8) . . ?
C72 N8 Ni2 114.7(7) . . ?
C81 N9 C92 114.1(9) . . ?
C81 N9 Ni3 130.8(7) . . ?
C92 N9 Ni3 114.9(6) . . ?
C91 N10 C90 116.4(10) . . ?
C91 N10 Ni3 114.9(7) . . ?
C90 N10 Ni3 128.7(8) . . ?
C101 N11 C112 115.2(9) . . ?
C101 N11 Ni3 131.9(7) . . ?
C112 N11 Ni3 112.6(7) . . ?
C110 N12 C111 117.9(10) . . ?
C110 N12 Ni3 129.4(8) . . ?
C111 N12 Ni3 112.6(7) . . ?
C124 N124 Ni3 159.1(8) . . ?
C125 N125 Ni2 164.1(7) . . ?
C126 N126 Ni1 157.9(7) . . ?
C134 N134 Ni3 164.5(8) . . ?
C135 N135 Ni2 164.5(8) . . ?
C136 N136 Ni1 168.3(7) . . ?
N1 C1 C2 123.7(9) . . ?
N1 C1 H1 118.1 . . ?
C2 C1 H1 118.1 . . ?
C3 C2 C1 120.2(9) . . ?
C3 C2 C13 122.1(9) . . ?
C1 C2 C13 117.4(9) . . ?
C2 C3 C4 119.8(10) . . ?
C2 C3 C14 122.7(9) . . ?
C4 C3 C14 117.6(9) . . ?
C3 C4 C5 125.6(10) . . ?
C3 C4 C12 115.6(10) . . ?
C5 C4 C12 118.7(9) . . ?
C6 C5 C4 121.2(10) . . ?
C6 C5 H5 119.4 . . ?
C4 C5 H5 119.4 . . ?
C5 C6 C7 123.5(11) . . ?
C5 C6 H6 118.3 . . ?
C7 C6 H6 118.3 . . ?
C11 C7 C8 117.2(10) . . ?
C11 C7 C6 116.6(9) . . ?
C8 C7 C6 126.1(10) . . ?
C9 C8 C7 118.4(11) . . ?
C9 C8 C15 123.1(11) . . ?
C7 C8 C15 118.5(10) . . ?
C8 C9 C10 120.5(10) . . ?
C8 C9 C16 123.6(11) . . ?
C10 C9 C16 115.9(9) . . ?
N2 C10 C9 122.7(9) . . ?
N2 C10 H10 118.6 . . ?
C9 C10 H10 118.6 . . ?
N2 C11 C7 124.9(8) . . ?
N2 C11 C12 114.7(8) . . ?
C7 C11 C12 120.5(9) . . ?
N1 C12 C4 124.0(8) . . ?
N1 C12 C11 116.6(8) . . ?
C4 C12 C11 119.4(9) . . ?
C2 C13 H13A 109.5 . . ?
C2 C13 H13B 109.5 . . ?
H13A C13 H13B 109.5 . . ?
C2 C13 H13C 109.5 . . ?
H13A C13 H13C 109.5 . . ?
H13B C13 H13C 109.5 . . ?
C3 C14 H14A 109.5 . . ?
C3 C14 H14B 109.5 . . ?
H14A C14 H14B 109.5 . . ?
C3 C14 H14C 109.4 . . ?
H14A C14 H14C 109.5 . . ?
H14B C14 H14C 109.5 . . ?
C8 C15 H15A 109.5 . . ?
C8 C15 H15B 109.5 . . ?
H15A C15 H15B 109.5 . . ?
C8 C15 H15C 109.5 . . ?
H15A C15 H15C 109.5 . . ?
H15B C15 H15C 109.5 . . ?
C9 C16 H16A 109.5 . . ?
C9 C16 H16B 109.5 . . ?
H16A C16 H16B 109.5 . . ?
C9 C16 H16C 109.5 . . ?
H16A C16 H16C 109.5 . . ?
H16B C16 H16C 109.5 . . ?
N3 C21 C22 125.1(9) . . ?
N3 C21 H21 117.4 . . ?
C22 C21 H21 117.4 . . ?
C23 C22 C21 117.6(10) . . ?
C23 C22 C33 123.3(10) . . ?
C21 C22 C33 118.7(9) . . ?
C22 C23 C24 118.6(10) . . ?
C22 C23 C34 122.0(10) . . ?
C24 C23 C34 119.2(9) . . ?
C32 C24 C25 118.8(9) . . ?
C32 C24 C23 117.9(9) . . ?
C25 C24 C23 123.3(10) . . ?
C26 C25 C24 120.4(10) . . ?
C26 C25 H25 119.8 . . ?
C24 C25 H25 119.8 . . ?
C25 C26 C27 122.6(10) . . ?
C25 C26 H26 118.8 . . ?
C27 C26 H26 118.7 . . ?
C26 C27 C31 118.6(9) . . ?
C26 C27 C28 124.9(9) . . ?
C31 C27 C28 116.6(9) . . ?
C29 C28 C27 118.9(9) . . ?
C29 C28 C35 120.1(9) . . ?
C27 C28 C35 121.0(9) . . ?
C28 C29 C30 119.2(9) . . ?
C28 C29 C36 123.3(9) . . ?
C30 C29 C36 117.5(9) . . ?
N4 C30 C29 123.7(9) . . ?
N4 C30 H30 118.1 . . ?
C29 C30 H30 118.1 . . ?
N4 C31 C27 123.8(9) . . ?
N4 C31 C32 115.9(8) . . ?
C27 C31 C32 120.4(9) . . ?
N3 C32 C24 123.6(9) . . ?
N3 C32 C31 117.1(8) . . ?
C24 C32 C31 119.2(9) . . ?
C22 C33 H33A 109.5 . . ?
C22 C33 H33B 109.5 . . ?
H33A C33 H33B 109.5 . . ?
C22 C33 H33C 109.5 . . ?
H33A C33 H33C 109.5 . . ?
H33B C33 H33C 109.5 . . ?
C23 C34 H34A 109.5 . . ?
C23 C34 H34B 109.5 . . ?
H34A C34 H34B 109.5 . . ?
C23 C34 H34C 109.5 . . ?
H34A C34 H34C 109.5 . . ?
H34B C34 H34C 109.5 . . ?
C28 C35 H35A 109.5 . . ?
C28 C35 H35B 109.5 . . ?
H35A C35 H35B 109.5 . . ?
C28 C35 H35C 109.5 . . ?
H35A C35 H35C 109.5 . . ?
H35B C35 H35C 109.5 . . ?
C29 C36 H36A 109.5 . . ?
C29 C36 H36B 109.5 . . ?
H36A C36 H36B 109.5 . . ?
C29 C36 H36C 109.5 . . ?
H36A C36 H36C 109.5 . . ?
H36B C36 H36C 109.5 . . ?
N5 C41 C42 124.4(9) . . ?
N5 C41 H41 117.8 . . ?
C42 C41 H41 117.8 . . ?
C43 C42 C41 117.4(9) . . ?
C43 C42 C53 123.9(9) . . ?
C41 C42 C53 118.7(9) . . ?
C44 C43 C42 119.4(9) . . ?
C44 C43 C54 122.7(9) . . ?
C42 C43 C54 117.9(9) . . ?
C52 C44 C43 119.2(10) . . ?
C52 C44 C45 115.9(9) . . ?
C43 C44 C45 124.7(10) . . ?
C46 C45 C44 121.1(10) . . ?
C46 C45 H45 119.4 . . ?
C44 C45 H45 119.5 . . ?
C45 C46 C47 123.3(11) . . ?
C45 C46 H46 118.4 . . ?
C47 C46 H46 118.3 . . ?
C46 C47 C51 116.9(10) . . ?
C46 C47 C48 125.0(11) . . ?
C51 C47 C48 118.1(10) . . ?
C49 C48 C47 119.0(12) . . ?
C49 C48 C55 121.4(12) . . ?
C47 C48 C55 119.6(11) . . ?
C48 C49 C50 120.3(12) . . ?
C48 C49 C56 123.7(12) . . ?
C50 C49 C56 116.0(11) . . ?
N6 C50 C49 120.5(11) . . ?
N6 C50 H50 119.8 . . ?
C49 C50 H50 119.7 . . ?
N6 C51 C52 119.3(9) . . ?
N6 C51 C47 121.4(10) . . ?
C52 C51 C47 119.3(10) . . ?
N5 C52 C44 123.3(9) . . ?
N5 C52 C51 113.2(9) . . ?
C44 C52 C51 123.3(10) . . ?
C42 C53 H53A 109.5 . . ?
C42 C53 H53B 109.5 . . ?
H53A C53 H53B 109.5 . . ?
C42 C53 H53C 109.5 . . ?
H53A C53 H53C 109.5 . . ?
H53B C53 H53C 109.5 . . ?
C43 C54 H54A 109.5 . . ?
C43 C54 H54B 109.5 . . ?
H54A C54 H54B 109.5 . . ?
C43 C54 H54C 109.5 . . ?
H54A C54 H54C 109.5 . . ?
H54B C54 H54C 109.5 . . ?
C48 C55 H55A 109.4 . . ?
C48 C55 H55B 109.5 . . ?
H55A C55 H55B 109.5 . . ?
C48 C55 H55C 109.5 . . ?
H55A C55 H55C 109.5 . . ?
H55B C55 H55C 109.5 . . ?
C49 C56 H56A 109.5 . . ?
C49 C56 H56B 109.5 . . ?
H56A C56 H56B 109.5 . . ?
C49 C56 H56C 109.5 . . ?
H56A C56 H56C 109.5 . . ?
H56B C56 H56C 109.5 . . ?
N7 C61 C62 125.0(10) . . ?
N7 C61 H61 117.4 . . ?
C62 C61 H61 117.5 . . ?
C63 C62 C61 115.9(11) . . ?
C63 C62 C73 126.1(12) . . ?
C61 C62 C73 117.9(11) . . ?
C64 C63 C62 121.1(12) . . ?
C64 C63 C74 120.5(11) . . ?
C62 C63 C74 118.3(11) . . ?
C63 C64 C71 119.0(11) . . ?
C63 C64 C65 125.6(12) . . ?
C71 C64 C65 115.2(11) . . ?
C66 C65 C64 123.7(12) . . ?
C66 C65 H65 118.1 . . ?
C64 C65 H65 118.2 . . ?
C65 C66 C67 123.2(11) . . ?
C65 C66 H66 118.4 . . ?
C67 C66 H66 118.4 . . ?
C68 C67 C72 119.2(11) . . ?
C68 C67 C66 126.7(11) . . ?
C72 C67 C66 114.0(11) . . ?
C69 C68 C67 119.7(11) . . ?
C69 C68 C75 118.8(12) . . ?
C67 C68 C75 121.5(11) . . ?
C68 C69 C70 116.7(12) . . ?
C68 C69 C76 122.4(12) . . ?
C70 C69 C76 120.8(11) . . ?
N8 C70 C69 126.2(11) . . ?
N8 C70 H70 116.9 . . ?
C69 C70 H70 116.9 . . ?
N7 C71 C64 122.0(10) . . ?
N7 C71 C72 116.6(10) . . ?
C64 C71 C72 121.5(10) . . ?
N8 C72 C67 121.4(10) . . ?
N8 C72 C71 116.3(10) . . ?
C67 C72 C71 122.3(10) . . ?
C62 C73 H73A 109.4 . . ?
C62 C73 H73B 109.5 . . ?
H73A C73 H73B 109.5 . . ?
C62 C73 H73C 109.5 . . ?
H73A C73 H73C 109.5 . . ?
H73B C73 H73C 109.5 . . ?
C63 C74 H74A 109.5 . . ?
C63 C74 H74B 109.5 . . ?
H74A C74 H74B 109.5 . . ?
C63 C74 H74C 109.4 . . ?
H74A C74 H74C 109.5 . . ?
H74B C74 H74C 109.5 . . ?
C68 C75 H75A 109.5 . . ?
C68 C75 H75B 109.5 . . ?
H75A C75 H75B 109.5 . . ?
C68 C75 H75C 109.4 . . ?
H75A C75 H75C 109.5 . . ?
H75B C75 H75C 109.5 . . ?
C69 C76 H76A 109.4 . . ?
C69 C76 H76B 109.5 . . ?
H76A C76 H76B 109.5 . . ?
C69 C76 H76C 109.5 . . ?
H76A C76 H76C 109.5 . . ?
H76B C76 H76C 109.5 . . ?
N9 C81 C82 126.1(9) . . ?
N9 C81 H81 116.9 . . ?
C82 C81 H81 117.0 . . ?
C81 C82 C83 120.0(10) . . ?
C81 C82 C93 119.4(9) . . ?
C83 C82 C93 120.6(10) . . ?
C82 C83 C84 116.0(10) . . ?
C82 C83 C94 124.8(10) . . ?
C84 C83 C94 119.3(10) . . ?
C83 C84 C92 120.4(10) . . ?
C83 C84 C85 122.3(11) . . ?
C92 C84 C85 117.2(10) . . ?
C86 C85 C84 120.3(11) . . ?
C86 C85 H85 119.8 . . ?
C84 C85 H85 119.9 . . ?
C85 C86 C87 123.6(11) . . ?
C85 C86 H86 118.3 . . ?
C87 C86 H86 118.1 . . ?
C86 C87 C88 125.9(11) . . ?
C86 C87 C91 120.8(10) . . ?
C88 C87 C91 113.3(10) . . ?
C89 C88 C87 120.5(12) . . ?
C89 C88 C95 123.1(11) . . ?
C87 C88 C95 116.4(11) . . ?
C88 C89 C90 121.2(11) . . ?
C88 C89 C96 122.8(11) . . ?
C90 C89 C96 115.9(11) . . ?
N10 C90 C89 121.5(11) . . ?
N10 C90 H90 119.3 . . ?
C89 C90 H90 119.2 . . ?
N10 C91 C92 116.2(10) . . ?
N10 C91 C87 127.1(10) . . ?
C92 C91 C87 116.7(10) . . ?
N9 C92 C84 123.4(9) . . ?
N9 C92 C91 115.2(10) . . ?
C84 C92 C91 121.4(10) . . ?
C82 C93 H93A 109.5 . . ?
C82 C93 H93B 109.5 . . ?
H93A C93 H93B 109.5 . . ?
C82 C93 H93C 109.5 . . ?
H93A C93 H93C 109.5 . . ?
H93B C93 H93C 109.5 . . ?
C83 C94 H94A 109.5 . . ?
C83 C94 H94B 109.5 . . ?
H94A C94 H94B 109.5 . . ?
C83 C94 H94C 109.5 . . ?
H94A C94 H94C 109.5 . . ?
H94B C94 H94C 109.5 . . ?
C88 C95 H95A 109.5 . . ?
C88 C95 H95B 109.5 . . ?
H95A C95 H95B 109.5 . . ?
C88 C95 H95C 109.5 . . ?
H95A C95 H95C 109.5 . . ?
H95B C95 H95C 109.5 . . ?
C89 C96 H96A 109.5 . . ?
C89 C96 H96B 109.4 . . ?
H96A C96 H96B 109.5 . . ?
C89 C96 H96C 109.5 . . ?
H96A C96 H96C 109.5 . . ?
H96B C96 H96C 109.5 . . ?
N11 C101 C102 126.4(10) . . ?
N11 C101 H101 116.8 . . ?
C102 C101 H101 116.8 . . ?
C103 C102 C101 118.8(10) . . ?
C103 C102 C113 122.3(10) . . ?
C101 C102 C113 118.7(9) . . ?
C102 C103 C104 117.8(10) . . ?
C102 C103 C114 120.6(10) . . ?
C104 C103 C114 121.6(10) . . ?
C112 C104 C103 119.2(10) . . ?
C112 C104 C105 116.5(11) . . ?
C103 C104 C105 124.1(11) . . ?
C106 C105 C104 121.8(12) . . ?
C106 C105 H105 119.1 . . ?
C104 C105 H105 119.1 . . ?
C105 C106 C107 123.8(12) . . ?
C105 C106 H106 118.1 . . ?
C107 C106 H106 118.1 . . ?
C108 C107 C111 118.5(11) . . ?
C108 C107 C106 126.3(12) . . ?
C111 C107 C106 115.2(11) . . ?
C109 C108 C107 121.4(12) . . ?
C109 C108 C115 119.4(11) . . ?
C107 C108 C115 119.1(11) . . ?
C108 C109 C110 115.8(11) . . ?
C108 C109 C116 124.5(11) . . ?
C110 C109 C116 119.6(10) . . ?
N12 C110 C109 125.6(11) . . ?
N12 C110 H110 117.2 . . ?
C109 C110 H110 117.1 . . ?
N12 C111 C107 120.6(10) . . ?
N12 C111 C112 118.2(10) . . ?
C107 C111 C112 121.2(10) . . ?
C104 C112 N11 122.2(10) . . ?
C104 C112 C111 121.5(10) . . ?
N11 C112 C111 116.3(10) . . ?
C102 C113 H11A 109.5 . . ?
C102 C113 H11B 109.5 . . ?
H11A C113 H11B 109.5 . . ?
C102 C113 H11C 109.5 . . ?
H11A C113 H11C 109.5 . . ?
H11B C113 H11C 109.5 . . ?
C103 C114 H11G 109.5 . . ?
C103 C114 H11H 109.5 . . ?
H11G C114 H11H 109.5 . . ?
C103 C114 H11I 109.5 . . ?
H11G C114 H11I 109.5 . . ?
H11H C114 H11I 109.5 . . ?
C108 C115 H11J 109.5 . . ?
C108 C115 H11K 109.5 . . ?
H11J C115 H11K 109.5 . . ?
C108 C115 H11L 109.5 . . ?
H11J C115 H11L 109.5 . . ?
H11K C115 H11L 109.5 . . ?
C109 C116 H11D 109.5 . . ?
C109 C116 H11E 109.5 . . ?
H11D C116 H11E 109.5 . . ?
C109 C116 H11F 109.5 . . ?
H11D C116 H11F 109.5 . . ?
H11E C116 H11F 109.5 . . ?
N121 C121 Fe1 176.8(9) . . ?
N122 C122 Fe1 177.8(9) . . ?
N123 C123 Fe1 178.8(10) . . ?
N124 C124 Fe1 178.7(9) . . ?
N125 C125 Fe1 175.0(8) . . ?
N126 C126 Fe1 172.4(8) . . ?
N131 C131 Fe2 175.6(11) . . ?
N132 C132 Fe2 175.9(9) . . ?
N133 C133 Fe2 178.4(9) . . ?
N134 C134 Fe2 174.6(9) . . ?
N135 C135 Fe2 173.4(8) . . ?
N136 C136 Fe2 176.5(8) . . ?

loop_
_geom_bond_atom_site_label_1
_geom_bond_atom_site_label_2
_geom_bond_distance
_geom_bond_site_symmetry_2
_geom_bond_publ_flag
Ni1 N136 2.004(7) . ?
Ni1 N2 2.069(7) . ?
Ni1 N126 2.070(7) . ?
Ni1 N1 2.081(7) . ?
Ni1 N4 2.096(7) . ?
Ni1 N3 2.104(7) . ?
Ni2 N135 2.023(8) . ?
Ni2 N125 2.069(8) . ?
Ni2 N7 2.067(8) . ?
Ni2 N8 2.087(8) . ?
Ni2 N5 2.078(8) . ?
Ni2 N6 2.092(8) . ?
Ni3 N124 2.012(8) . ?
Ni3 N9 2.068(8) . ?
Ni3 N134 2.044(8) . ?
Ni3 N12 2.077(8) . ?
Ni3 N10 2.069(9) . ?
Ni3 N11 2.105(8) . ?
Fe1 C123 1.906(11) . ?
Fe1 C121 1.887(11) . ?
Fe1 C126 1.926(9) . ?
Fe1 C124 1.930(9) . ?
Fe1 C122 1.922(10) . ?
Fe1 C125 1.935(10) . ?
Fe2 C133 1.875(11) . ?
Fe2 C132 1.922(11) . ?
Fe2 C131 1.909(12) . ?
Fe2 C135 1.928(10) . ?
Fe2 C136 1.929(9) . ?
Fe2 C134 1.956(10) . ?
N1 C1 1.336(10) . ?
N1 C12 1.336(10) . ?
N2 C11 1.329(10) . ?
N2 C10 1.360(10) . ?
N3 C21 1.315(10) . ?
N3 C32 1.332(10) . ?
N4 C30 1.302(10) . ?
N4 C31 1.361(10) . ?
N5 C41 1.349(11) . ?
N5 C52 1.375(11) . ?
N6 C51 1.329(11) . ?
N6 C50 1.343(12) . ?
N7 C61 1.303(12) . ?
N7 C71 1.381(11) . ?
N8 C70 1.305(12) . ?
N8 C72 1.345(11) . ?
N9 C81 1.335(10) . ?
N9 C92 1.362(11) . ?
N10 C91 1.347(12) . ?
N10 C90 1.320(12) . ?
N11 C101 1.310(11) . ?
N11 C112 1.363(11) . ?
N12 C110 1.280(12) . ?
N12 C111 1.357(12) . ?
N121 C121 1.170(11) . ?
N122 C122 1.185(10) . ?
N123 C123 1.164(11) . ?
N124 C124 1.173(10) . ?
N125 C125 1.143(10) . ?
N126 C126 1.180(9) . ?
N131 C131 1.177(13) . ?
N132 C132 1.148(11) . ?
N133 C133 1.163(11) . ?
N134 C134 1.164(10) . ?
N135 C135 1.169(10) . ?
N136 C136 1.157(9) . ?
C1 C2 1.388(12) . ?
C1 H1 0.9301 . ?
C2 C3 1.338(12) . ?
C2 C13 1.515(13) . ?
C3 C4 1.415(12) . ?
C3 C14 1.552(13) . ?
C4 C5 1.429(13) . ?
C4 C12 1.440(12) . ?
C5 C6 1.345(13) . ?
C5 H5 0.9301 . ?
C6 C7 1.478(13) . ?
C6 H6 0.9299 . ?
C7 C11 1.406(12) . ?
C7 C8 1.423(13) . ?
C8 C9 1.343(13) . ?
C8 C15 1.508(14) . ?
C9 C10 1.406(13) . ?
C9 C16 1.505(13) . ?
C10 H10 0.9300 . ?
C11 C12 1.480(12) . ?
C13 H13A 0.9600 . ?
C13 H13B 0.9600 . ?
C13 H13C 0.9600 . ?
C14 H14A 0.9600 . ?
C14 H14B 0.9600 . ?
C14 H14C 0.9600 . ?
C15 H15A 0.9600 . ?
C15 H15B 0.9600 . ?
C15 H15C 0.9600 . ?
C16 H16A 0.9600 . ?
C16 H16B 0.9600 . ?
C16 H16C 0.9600 . ?
C21 C22 1.414(12) . ?
C21 H21 0.9305 . ?
C22 C23 1.373(13) . ?
C22 C33 1.519(13) . ?
C23 C24 1.423(13) . ?
C23 C34 1.510(13) . ?
C24 C32 1.405(12) . ?
C24 C25 1.428(13) . ?
C25 C26 1.357(13) . ?
C25 H25 0.9297 . ?
C26 C27 1.397(12) . ?
C26 H26 0.9303 . ?
C27 C31 1.396(12) . ?
C27 C28 1.438(12) . ?
C28 C29 1.353(12) . ?
C28 C35 1.520(12) . ?
C29 C30 1.415(12) . ?
C29 C36 1.512(12) . ?
C30 H30 0.9302 . ?
C31 C32 1.441(12) . ?
C33 H33A 0.9600 . ?
C33 H33B 0.9600 . ?
C33 H33C 0.9600 . ?
C34 H34A 0.9600 . ?
C34 H34B 0.9600 . ?
C34 H34C 0.9600 . ?
C35 H35A 0.9601 . ?
C35 H35B 0.9601 . ?
C35 H35C 0.9601 . ?
C36 H36A 0.9600 . ?
C36 H36B 0.9600 . ?
C36 H36C 0.9600 . ?
C41 C42 1.404(12) . ?
C41 H41 0.9300 . ?
C42 C43 1.402(12) . ?
C42 C53 1.480(12) . ?
C43 C44 1.387(12) . ?
C43 C54 1.510(13) . ?
C44 C52 1.381(12) . ?
C44 C45 1.468(13) . ?
C45 C46 1.349(13) . ?
C45 H45 0.9298 . ?
C46 C47 1.429(14) . ?
C46 H46 0.9304 . ?
C47 C51 1.419(13) . ?
C47 C48 1.433(14) . ?
C48 C49 1.338(14) . ?
C48 C55 1.523(14) . ?
C49 C50 1.434(15) . ?
C49 C56 1.566(16) . ?
C50 H50 0.9301 . ?
C51 C52 1.438(12) . ?
C53 H53A 0.9600 . ?
C53 H53B 0.9600 . ?
C53 H53C 0.9600 . ?
C54 H54A 0.9600 . ?
C54 H54B 0.9600 . ?
C54 H54C 0.9600 . ?
C55 H55A 0.9600 . ?
C55 H55B 0.9600 . ?
C55 H55C 0.9600 . ?
C56 H56A 0.9600 . ?
C56 H56B 0.9600 . ?
C56 H56C 0.9600 . ?
C61 C62 1.453(14) . ?
C61 H61 0.9298 . ?
C62 C63 1.401(15) . ?
C62 C73 1.520(16) . ?
C63 C64 1.341(14) . ?
C63 C74 1.557(15) . ?
C64 C71 1.438(13) . ?
C64 C65 1.437(15) . ?
C65 C66 1.316(14) . ?
C65 H65 0.9298 . ?
C66 C67 1.479(14) . ?
C66 H66 0.9298 . ?
C67 C68 1.385(14) . ?
C67 C72 1.426(14) . ?
C68 C69 1.354(14) . ?
C68 C75 1.536(15) . ?
C69 C70 1.418(14) . ?
C69 C76 1.526(15) . ?
C70 H70 0.9297 . ?
C71 C72 1.407(13) . ?
C73 H73A 0.9600 . ?
C73 H73B 0.9600 . ?
C73 H73C 0.9600 . ?
C74 H74A 0.9600 . ?
C74 H74B 0.9600 . ?
C74 H74C 0.9600 . ?
C75 H75A 0.9600 . ?
C75 H75B 0.9600 . ?
C75 H75C 0.9600 . ?
C76 H76A 0.9600 . ?
C76 H76B 0.9600 . ?
C76 H76C 0.9600 . ?
C81 C82 1.393(12) . ?
C81 H81 0.9303 . ?
C82 C83 1.384(13) . ?
C82 C93 1.539(13) . ?
C83 C84 1.391(13) . ?
C83 C94 1.491(13) . ?
C84 C92 1.419(13) . ?
C84 C85 1.466(14) . ?
C85 C86 1.338(13) . ?
C85 H85 0.9297 . ?
C86 C87 1.363(13) . ?
C86 H86 0.9299 . ?
C87 C88 1.424(14) . ?
C87 C91 1.443(13) . ?
C88 C89 1.333(14) . ?
C88 C95 1.559(15) . ?
C89 C90 1.446(14) . ?
C89 C96 1.538(14) . ?
C90 H90 0.9293 . ?
C91 C92 1.446(13) . ?
C93 H93A 0.9600 . ?
C93 H93B 0.9600 . ?
C93 H93C 0.9600 . ?
C94 H94A 0.9600 . ?
C94 H94B 0.9600 . ?
C94 H94C 0.9600 . ?
C95 H95A 0.9600 . ?
C95 H95B 0.9600 . ?
C95 H95C 0.9600 . ?
C96 H96A 0.9600 . ?
C96 H96B 0.9600 . ?
C96 H96C 0.9600 . ?
C101 C102 1.382(12) . ?
C101 H101 0.9302 . ?
C102 C103 1.345(12) . ?
C102 C113 1.488(13) . ?
C103 C104 1.402(13) . ?
C103 C114 1.500(14) . ?
C104 C112 1.398(13) . ?
C104 C105 1.450(14) . ?
C105 C106 1.325(15) . ?
C105 H105 0.9295 . ?
C106 C107 1.452(15) . ?
C106 H106 0.9305 . ?
C107 C108 1.351(14) . ?
C107 C111 1.413(13) . ?
C108 C109 1.358(13) . ?
C108 C115 1.545(15) . ?
C109 C110 1.405(13) . ?
C109 C116 1.526(14) . ?
C110 H110 0.9301 . ?
C111 C112 1.433(13) . ?
C113 H11A 0.9600 . ?
C113 H11B 0.9600 . ?
C113 H11C 0.9600 . ?
C114 H11G 0.9600 . ?
C114 H11H 0.9600 . ?
C114 H11I 0.9600 . ?
C115 H11J 0.9600 . ?
C115 H11K 0.9600 . ?
C115 H11L 0.9600 . ?
C116 H11D 0.9600 . ?
C116 H11E 0.9600 . ?
C116 H11F 0.9600 . ?
